data_7150328
loop_
_publ_author_name
'Siu, Jason'
'Baxendale, Ian R.'
'Ley, Steven V.'

_publ_section_title
;
 Microwave assisted Leimgruber-Batcho reaction for the preparation of
 indoles, azaindoles and pyrroylquinolines.
;
_journal_issue 2
_journal_name_full 'Organic &amp; biomolecular chemistry'
_journal_page_first 160
_journal_page_last 167
_journal_paper_doi 10.1039/b313012f
_journal_volume 2
_journal_year 2004
_chemical_formula_moiety 'C13 H18 N4 O2'
_chemical_formula_sum 'C13 H18 N4 O2'
_chemical_formula_weight 262.31
_chemical_name_systematic
;
?
;
_space_group_IT_number 14
_symmetry_cell_setting monoclinic
_symmetry_space_group_name_Hall '-P 2yn'
_symmetry_space_group_name_H-M 'P 1 21/n 1'
_atom_sites_solution_hydrogens geom
_atom_sites_solution_primary direct
_atom_sites_solution_secondary difmap
_audit_creation_method SHELXL-97
_cell_angle_alpha 90.00
_cell_angle_beta 96.8390(10)
_cell_angle_gamma 90.00
_cell_formula_units_Z 4
_cell_length_a 11.8517(4)
_cell_length_b 7.4800(2)
_cell_length_c 15.7266(6)
_cell_measurement_reflns_used 5931
_cell_measurement_temperature 180(2)
_cell_measurement_theta_max 27.48
_cell_measurement_theta_min 1.0
_cell_volume 1384.25(8)
_computing_cell_refinement 'HKL Scalepack (Otwinowski & Minor 1997)'
_computing_data_collection 'Collect (Nonius B.V. 1998)'
_computing_data_reduction
;
HKL Denzo and Scalepack (Otwinowski & Minor 1997)
;
_computing_publication_material 'SHELXL-97 (Sheldrick 1997)'
_computing_structure_refinement 'SHELXL-97 (Sheldrick 1997)'
_computing_structure_solution 'SIR-92 (Altomare et al. 1994)'
_diffrn_ambient_temperature 180(2)
_diffrn_measured_fraction_theta_full 0.968
_diffrn_measured_fraction_theta_max 0.968
_diffrn_measurement_device_type 'Nonius Kappa CCD'
_diffrn_measurement_method 'Thin slice \w and \f scans'
_diffrn_radiation_source 'fine-focus sealed tube'
_diffrn_radiation_type MoK\a
_diffrn_radiation_wavelength 0.71073
_diffrn_reflns_av_R_equivalents 0.0377
_diffrn_reflns_av_sigmaI/netI 0.0381
_diffrn_reflns_limit_h_max 15
_diffrn_reflns_limit_h_min -15
_diffrn_reflns_limit_k_max 9
_diffrn_reflns_limit_k_min -9
_diffrn_reflns_limit_l_max 20
_diffrn_reflns_limit_l_min -15
_diffrn_reflns_number 8014
_diffrn_reflns_theta_full 27.60
_diffrn_reflns_theta_max 27.60
_diffrn_reflns_theta_min 3.56
_exptl_absorpt_coefficient_mu 0.088
_exptl_absorpt_correction_T_max 0.986
_exptl_absorpt_correction_T_min 0.877
_exptl_absorpt_correction_type multi-scan
_exptl_absorpt_process_details
;
multi-scan from symmetry-related measurements
Sortav (Blessing 1995)
;
_exptl_crystal_density_diffrn 1.259
_exptl_crystal_density_method 'not measured'
_exptl_crystal_F_000 560
_exptl_crystal_size_max 0.46
_exptl_crystal_size_mid 0.28
_exptl_crystal_size_min 0.23
_refine_diff_density_max 0.303
_refine_diff_density_min -0.339
_refine_diff_density_rms 0.043
_refine_ls_extinction_method none
_refine_ls_goodness_of_fit_ref 1.064
_refine_ls_hydrogen_treatment mixed
_refine_ls_matrix_type full
_refine_ls_number_parameters 176
_refine_ls_number_reflns 3117
_refine_ls_number_restraints 0
_refine_ls_restrained_S_all 1.064
_refine_ls_R_factor_all 0.0765
_refine_ls_R_factor_gt 0.0606
_refine_ls_shift/su_max 0.003
_refine_ls_shift/su_mean 0.000
_refine_ls_structure_factor_coef Fsqd
_refine_ls_weighting_details 'calc w=1/[\s^2^(Fo^2^)+(0.0638P)^2^+0.5996P] where P=(Fo^2^+2Fc^2^)/3'
_refine_ls_weighting_scheme calc
_refine_ls_wR_factor_gt 0.1483
_refine_ls_wR_factor_ref 0.1589
_reflns_number_gt 2473
_reflns_number_total 3117
_reflns_threshold_expression >2sigma(I)
_cod_data_source_file b313012f.txt
_cod_data_source_block sl0324
_cod_depositor_comments
;
The following automatic conversions were performed:
'_symmetry_cell_setting' value 'Monoclinic' changed to 'monoclinic'
according to '/home/saulius/struct/CIF-dictionaries/cif_core.dic'
dictionary named 'cif_core.dic' version 2.4.1 from 2010-06-29.

Automatic conversion script
Id: cif_fix_enum 1527 2010-12-29 10:47:43Z saulius 
;
_cod_original_sg_symbol_H-M P2(1)/n
_cod_database_code 7150328

loop_
_symmetry_equiv_pos_as_xyz
'x, y, z'
'-x+1/2, y+1/2, -z+1/2'
'-x, -y, -z'
'x-1/2, -y-1/2, z-1/2'

loop_
_atom_site_label
_atom_site_type_symbol
_atom_site_fract_x
_atom_site_fract_y
_atom_site_fract_z
_atom_site_U_iso_or_equiv
_atom_site_adp_type
_atom_site_occupancy
_atom_site_symmetry_multiplicity
_atom_site_calc_flag
_atom_site_refinement_flags
_atom_site_disorder_assembly
_atom_site_disorder_group
O1 O 0.40278(14) 0.1574(4) 0.28932(12) 0.1183(10) Uani 1 1 d . . .
O2 O 0.43968(13) 0.0528(3) 0.17032(11) 0.0782(6) Uani 1 1 d . . .
N1 N 0.47088(13) 0.0957(3) 0.24496(10) 0.0539(4) Uani 1 1 d . . .
N2 N 1.09814(13) 0.1729(2) 0.44828(10) 0.0475(4) Uani 1 1 d . . .
N3 N 0.57709(13) 0.3013(2) 0.57260(10) 0.0496(4) Uani 1 1 d . . .
N4 N 0.75033(12) 0.12577(19) 0.38094(9) 0.0375(3) Uani 1 1 d . . .
C1 C 0.58872(15) 0.0793(2) 0.27699(11) 0.0398(4) Uani 1 1 d . . .
C2 C 0.65997(15) 0.0098(2) 0.22029(11) 0.0416(4) Uani 1 1 d . . .
H2 H 0.6285 -0.0324 0.1656 0.050 Uiso 1 1 calc R . .
C3 C 0.77368(15) 0.0026(2) 0.24316(12) 0.0428(4) Uani 1 1 d . . .
H3 H 0.8223 -0.0453 0.2051 0.051 Uiso 1 1 calc R . .
C4 C 0.81892(15) 0.0675(2) 0.32455(11) 0.0373(4) Uani 1 1 d . . .
C5 C 0.63630(14) 0.1337(2) 0.36074(10) 0.0359(4) Uani 1 1 d . . .
C6 C 0.57237(15) 0.1949(2) 0.42766(11) 0.0397(4) Uani 1 1 d . . .
H6 H 0.4917 0.1970 0.4180 0.048 Uiso 1 1 calc R . .
C7 C 0.62603(15) 0.2494(2) 0.50429(11) 0.0421(4) Uani 1 1 d . . .
H7 H 0.7067 0.2510 0.5100 0.050 Uiso 1 1 calc R . .
C8 C 0.45483(17) 0.2967(3) 0.57155(13) 0.0532(5) Uani 1 1 d . . .
H8A H 0.4265 0.1778 0.5537 0.080 Uiso 1 1 calc R . .
H8B H 0.4201 0.3864 0.5312 0.080 Uiso 1 1 calc R . .
H8C H 0.4351 0.3227 0.6290 0.080 Uiso 1 1 calc R . .
C9 C 0.6439(2) 0.3545(4) 0.65179(14) 0.0692(7) Uani 1 1 d . . .
H9A H 0.7245 0.3576 0.6435 0.104 Uiso 1 1 calc R . .
H9B H 0.6324 0.2684 0.6969 0.104 Uiso 1 1 calc R . .
H9C H 0.6198 0.4736 0.6685 0.104 Uiso 1 1 calc R . .
C10 C 0.93974(15) 0.0741(2) 0.34716(11) 0.0418(4) Uani 1 1 d . . .
H10 H 0.9877 0.0207 0.3100 0.050 Uiso 1 1 calc R . .
C11 C 0.98746(15) 0.1545(2) 0.42014(11) 0.0411(4) Uani 1 1 d . . .
H11 H 0.9360 0.2040 0.4557 0.049 Uiso 1 1 calc R . .
C12 C 1.18480(17) 0.1090(4) 0.39857(15) 0.0694(7) Uani 1 1 d . . .
H12A H 1.1604 -0.0044 0.3711 0.104 Uiso 1 1 calc R . .
H12B H 1.2558 0.0907 0.4363 0.104 Uiso 1 1 calc R . .
H12C H 1.1970 0.1974 0.3546 0.104 Uiso 1 1 calc R . .
C13 C 1.13413(17) 0.2912(3) 0.51903(13) 0.0554(5) Uani 1 1 d . . .
H13A H 1.0693 0.3179 0.5502 0.083 Uiso 1 1 calc R . .
H13B H 1.1633 0.4025 0.4971 0.083 Uiso 1 1 calc R . .
H13C H 1.1942 0.2334 0.5577 0.083 Uiso 1 1 calc R . .

loop_
_atom_site_aniso_label
_atom_site_aniso_U_11
_atom_site_aniso_U_22
_atom_site_aniso_U_33
_atom_site_aniso_U_23
_atom_site_aniso_U_13
_atom_site_aniso_U_12
O1 0.0435(9) 0.246(3) 0.0637(11) -0.0543(15) -0.0018(8) 0.0187(13)
O2 0.0545(9) 0.1155(15) 0.0603(10) -0.0306(10) -0.0106(7) 0.0025(9)
N1 0.0414(9) 0.0724(12) 0.0467(9) -0.0112(8) 0.0004(7) -0.0064(8)
N2 0.0382(8) 0.0648(11) 0.0389(8) 0.0058(7) 0.0023(6) 0.0061(7)
N3 0.0474(9) 0.0607(10) 0.0407(8) -0.0063(7) 0.0054(7) 0.0057(7)
N4 0.0390(7) 0.0372(8) 0.0360(7) 0.0045(6) 0.0035(6) 0.0036(6)
C1 0.0401(9) 0.0370(9) 0.0417(9) 0.0013(7) 0.0026(7) -0.0056(7)
C2 0.0510(10) 0.0346(9) 0.0383(9) -0.0038(7) 0.0013(7) -0.0040(7)
C3 0.0493(10) 0.0351(9) 0.0446(9) -0.0048(7) 0.0088(8) 0.0037(7)
C4 0.0436(9) 0.0309(8) 0.0374(8) 0.0041(7) 0.0044(7) 0.0039(7)
C5 0.0396(9) 0.0313(8) 0.0365(8) 0.0037(7) 0.0038(7) -0.0022(6)
C6 0.0393(9) 0.0388(9) 0.0414(9) 0.0032(7) 0.0064(7) 0.0004(7)
C7 0.0421(9) 0.0433(10) 0.0410(9) 0.0019(8) 0.0055(7) 0.0047(8)
C8 0.0545(12) 0.0535(12) 0.0547(11) -0.0004(9) 0.0190(9) 0.0035(9)
C9 0.0691(14) 0.0926(18) 0.0449(11) -0.0164(12) 0.0023(10) 0.0036(13)
C10 0.0406(9) 0.0443(10) 0.0411(9) 0.0040(8) 0.0069(7) 0.0104(7)
C11 0.0392(9) 0.0447(10) 0.0398(9) 0.0082(7) 0.0060(7) 0.0062(7)
C12 0.0400(11) 0.110(2) 0.0581(13) -0.0002(13) 0.0038(9) 0.0211(12)
C13 0.0475(11) 0.0676(14) 0.0495(11) 0.0018(10) -0.0004(9) -0.0053(9)

loop_
_atom_type_symbol
_atom_type_description
_atom_type_scat_dispersion_real
_atom_type_scat_dispersion_imag
_atom_type_scat_source
C C 0.0033 0.0016 'International Tables Vol C Tables 4.2.6.8 and 6.1.1.4'
H H 0.0000 0.0000 'International Tables Vol C Tables 4.2.6.8 and 6.1.1.4'
N N 0.0061 0.0033 'International Tables Vol C Tables 4.2.6.8 and 6.1.1.4'
O O 0.0106 0.0060 'International Tables Vol C Tables 4.2.6.8 and 6.1.1.4'

loop_
_geom_angle_atom_site_label_1
_geom_angle_atom_site_label_2
_geom_angle_atom_site_label_3
_geom_angle
_geom_angle_site_symmetry_1
_geom_angle_site_symmetry_3
_geom_angle_publ_flag
O1 N1 O2 120.04(17) . . ?
O1 N1 C1 121.05(16) . . ?
O2 N1 C1 118.85(16) . . ?
C11 N2 C12 121.23(17) . . ?
C11 N2 C13 120.27(16) . . ?
C12 N2 C13 117.09(17) . . ?
C7 N3 C8 120.87(16) . . ?
C7 N3 C9 121.67(17) . . ?
C8 N3 C9 117.37(16) . . ?
C4 N4 C5 121.66(15) . . ?
C2 C1 C5 119.43(16) . . ?
C2 C1 N1 116.43(16) . . ?
C5 C1 N1 124.12(16) . . ?
C3 C2 C1 120.18(17) . . ?
C3 C2 H2 119.9 . . ?
C1 C2 H2 119.9 . . ?
C2 C3 C4 119.03(16) . . ?
C2 C3 H3 120.5 . . ?
C4 C3 H3 120.5 . . ?
N4 C4 C3 120.96(16) . . ?
N4 C4 C10 119.29(15) . . ?
C3 C4 C10 119.75(15) . . ?
N4 C5 C1 118.54(15) . . ?
N4 C5 C6 116.07(15) . . ?
C1 C5 C6 125.38(15) . . ?
C7 C6 C5 120.80(16) . . ?
C7 C6 H6 119.6 . . ?
C5 C6 H6 119.6 . . ?
N3 C7 C6 126.75(17) . . ?
N3 C7 H7 116.6 . . ?
C6 C7 H7 116.6 . . ?
N3 C8 H8A 109.5 . . ?
N3 C8 H8B 109.5 . . ?
H8A C8 H8B 109.5 . . ?
N3 C8 H8C 109.5 . . ?
H8A C8 H8C 109.5 . . ?
H8B C8 H8C 109.5 . . ?
N3 C9 H9A 109.5 . . ?
N3 C9 H9B 109.5 . . ?
H9A C9 H9B 109.5 . . ?
N3 C9 H9C 109.5 . . ?
H9A C9 H9C 109.5 . . ?
H9B C9 H9C 109.5 . . ?
C11 C10 C4 121.85(16) . . ?
C11 C10 H10 119.1 . . ?
C4 C10 H10 119.1 . . ?
N2 C11 C10 128.10(17) . . ?
N2 C11 H11 116.0 . . ?
C10 C11 H11 116.0 . . ?
N2 C12 H12A 109.5 . . ?
N2 C12 H12B 109.5 . . ?
H12A C12 H12B 109.5 . . ?
N2 C12 H12C 109.5 . . ?
H12A C12 H12C 109.5 . . ?
H12B C12 H12C 109.5 . . ?
N2 C13 H13A 109.5 . . ?
N2 C13 H13B 109.5 . . ?
H13A C13 H13B 109.5 . . ?
N2 C13 H13C 109.5 . . ?
H13A C13 H13C 109.5 . . ?
H13B C13 H13C 109.5 . . ?

loop_
_geom_bond_atom_site_label_1
_geom_bond_atom_site_label_2
_geom_bond_distance
_geom_bond_site_symmetry_2
_geom_bond_publ_flag
O1 N1 1.219(2) . ?
O2 N1 1.231(2) . ?
N1 C1 1.432(2) . ?
N2 C11 1.341(2) . ?
N2 C12 1.444(3) . ?
N2 C13 1.446(3) . ?
N3 C7 1.338(2) . ?
N3 C8 1.447(2) . ?
N3 C9 1.450(3) . ?
N4 C4 1.345(2) . ?
N4 C5 1.352(2) . ?
C1 C2 1.399(2) . ?
C1 C5 1.429(2) . ?
C2 C3 1.354(3) . ?
C2 H2 0.9500 . ?
C3 C4 1.413(2) . ?
C3 H3 0.9500 . ?
C4 C10 1.435(2) . ?
C5 C6 1.443(2) . ?
C6 C7 1.357(2) . ?
C6 H6 0.9500 . ?
C7 H7 0.9500 . ?
C8 H8A 0.9800 . ?
C8 H8B 0.9800 . ?
C8 H8C 0.9800 . ?
C9 H9A 0.9800 . ?
C9 H9B 0.9800 . ?
C9 H9C 0.9800 . ?
C10 C11 1.358(3) . ?
C10 H10 0.9500 . ?
C11 H11 0.9500 . ?
C12 H12A 0.9800 . ?
C12 H12B 0.9800 . ?
C12 H12C 0.9800 . ?
C13 H13A 0.9800 . ?
C13 H13B 0.9800 . ?
C13 H13C 0.9800 . ?

loop_
_geom_torsion_atom_site_label_1
_geom_torsion_atom_site_label_2
_geom_torsion_atom_site_label_3
_geom_torsion_atom_site_label_4
_geom_torsion
_geom_torsion_site_symmetry_1
_geom_torsion_site_symmetry_2
_geom_torsion_site_symmetry_3
_geom_torsion_site_symmetry_4
_geom_torsion_publ_flag
O1 N1 C1 C2 -178.9(2) . . . . ?
O2 N1 C1 C2 -1.6(3) . . . . ?
O1 N1 C1 C5 -0.8(3) . . . . ?
O2 N1 C1 C5 176.47(19) . . . . ?
C5 C1 C2 C3 -3.3(3) . . . . ?
N1 C1 C2 C3 174.92(17) . . . . ?
C1 C2 C3 C4 -0.5(3) . . . . ?
C5 N4 C4 C3 -3.5(2) . . . . ?
C5 N4 C4 C10 175.51(15) . . . . ?
C2 C3 C4 N4 4.0(3) . . . . ?
C2 C3 C4 C10 -175.04(16) . . . . ?
C4 N4 C5 C1 -0.4(2) . . . . ?
C4 N4 C5 C6 178.66(15) . . . . ?
C2 C1 C5 N4 3.8(2) . . . . ?
N1 C1 C5 N4 -174.28(16) . . . . ?
C2 C1 C5 C6 -175.17(16) . . . . ?
N1 C1 C5 C6 6.8(3) . . . . ?
N4 C5 C6 C7 3.3(2) . . . . ?
C1 C5 C6 C7 -177.73(17) . . . . ?
C8 N3 C7 C6 2.6(3) . . . . ?
C9 N3 C7 C6 179.1(2) . . . . ?
C5 C6 C7 N3 -176.79(17) . . . . ?
N4 C4 C10 C11 -7.0(3) . . . . ?
C3 C4 C10 C11 172.04(17) . . . . ?
C12 N2 C11 C10 2.2(3) . . . . ?
C13 N2 C11 C10 168.30(19) . . . . ?
C4 C10 C11 N2 -178.86(17) . . . . ?
